data_1568360
loop_
_publ_author_name
'Bejaoui, Younes K. J.'
'Philippi, Frederik'
'Stammler, Hans-Georg'
'Radacki, Krzysztof'
'Zapf, Ludwig'
'Schopper, Nils'
'Goloviznina, Kateryna'
'Maibom, Kristina A. M.'
'Graf, Roland'
'Sprenger, Jan A. P.'
'Bertermann, R&#xfc;diger'
'Braunschweig, Holger'
'Welton, Tom'
'Ignat'ev, Nikolai V.'
'Finze, Maik'

_publ_section_title
;
 Insights into structure-property relationships in ionic liquids using
 cyclic perfluoroalkylsulfonylimides.
;
_journal_issue 8
_journal_name_full 'Chemical science'
_journal_page_first 2200
_journal_page_last 2214
_journal_paper_doi 10.1039/d2sc06758g
_journal_volume 14
_journal_year 2023
_chemical_formula_moiety 'C7 H11 F2 N3 O4 S2'
_chemical_formula_sum 'C7 H11 F2 N3 O4 S2'
_chemical_formula_weight 303.31
_space_group_crystal_system triclinic
_space_group_IT_number 2
_space_group_name_Hall '-P 1'
_space_group_name_H-M_alt 'P -1'
_atom_sites_solution_hydrogens geom
_audit_creation_method SHELXL-2018/3
_audit_update_record
;
2022-11-29 deposited with the CCDC.	2023-01-30 downloaded from the CCDC.
;
_cell_angle_alpha 95.988(2)
_cell_angle_beta 110.473(2)
_cell_angle_gamma 105.270(2)
_cell_formula_units_Z 2
_cell_length_a 7.9455(2)
_cell_length_b 8.6095(2)
_cell_length_c 9.9932(2)
_cell_measurement_reflns_used 9852
_cell_measurement_temperature 100(2)
_cell_measurement_theta_max 77.0880
_cell_measurement_theta_min 4.8790
_cell_volume 603.04(3)
_computing_cell_refinement 'CrysAlisPro 1.171.40.45a (Rigaku OD, 2019)'
_computing_data_collection 'CrysAlisPro 1.171.40.45a (Rigaku OD, 2019)'
_computing_data_reduction 'CrysAlisPro 1.171.40.45a (Rigaku OD, 2019)'
_computing_molecular_graphics 'SHELXL-2018/3 (Sheldrick, 2018)'
_computing_publication_material 'SHELXL-2018/3 (Sheldrick, 2018)'
_computing_structure_refinement 'SHELXL-2018/3 (Sheldrick, 2018)'
_computing_structure_solution 'SHELXT 2014/4 (Sheldrick, 2014)'
_diffrn_ambient_environment N~2~
_diffrn_ambient_temperature 100.00(10)
_diffrn_detector 'Hybrid Pixel Array Detector'
_diffrn_detector_area_resol_mean 10.0000
_diffrn_detector_type HyPix
_diffrn_measured_fraction_theta_full 0.999
_diffrn_measured_fraction_theta_max 0.982
_diffrn_measurement_device 'four-circle diffractometer'
_diffrn_measurement_device_type 'XtaLAB Synergy, Dualflex, HyPix'
_diffrn_radiation_monochromator mirror
_diffrn_radiation_probe x-ray
_diffrn_radiation_type 'Cu K\a'
_diffrn_radiation_wavelength 1.54184
_diffrn_reflns_av_R_equivalents 0.0324
_diffrn_reflns_av_unetI/netI 0.0182
_diffrn_reflns_Laue_measured_fraction_full 0.999
_diffrn_reflns_Laue_measured_fraction_max 0.982
_diffrn_reflns_limit_h_max 10
_diffrn_reflns_limit_h_min -10
_diffrn_reflns_limit_k_max 10
_diffrn_reflns_limit_k_min -10
_diffrn_reflns_limit_l_max 12
_diffrn_reflns_limit_l_min -12
_diffrn_reflns_number 12566
_diffrn_reflns_point_group_measured_fraction_full 0.999
_diffrn_reflns_point_group_measured_fraction_max 0.982
_diffrn_reflns_theta_full 72.000
_diffrn_reflns_theta_max 77.473
_diffrn_reflns_theta_min 4.839
_diffrn_source 'micro-focus sealed X-ray tube'
_diffrn_source_type 'PhotonJet (Cu) X-ray Source'
_exptl_absorpt_coefficient_mu 4.413
_exptl_absorpt_correction_T_max 1.000
_exptl_absorpt_correction_T_min 0.161
_exptl_absorpt_correction_type gaussian
_exptl_absorpt_process_details
;
CrysAlisPro 1.171.40.61a (Rigaku Oxford Diffraction, 2019)
Numerical absorption correction based on gaussian integration over
			a multifaceted crystal model
Empirical absorption correction using spherical harmonics,
 implemented in SCALE3 ABSPACK scaling algorithm.
;
_exptl_crystal_colour 'clear colourless'
_exptl_crystal_density_diffrn 1.670
_exptl_crystal_description block
_exptl_crystal_F_000 312
_exptl_crystal_size_max 0.431
_exptl_crystal_size_mid 0.371
_exptl_crystal_size_min 0.189
_refine_diff_density_max 0.380
_refine_diff_density_min -0.443
_refine_diff_density_rms 0.073
_refine_ls_extinction_method none
_refine_ls_goodness_of_fit_ref 1.053
_refine_ls_hydrogen_treatment constr
_refine_ls_matrix_type full
_refine_ls_number_parameters 175
_refine_ls_number_reflns 2520
_refine_ls_number_restraints 18
_refine_ls_restrained_S_all 1.051
_refine_ls_R_factor_all 0.0329
_refine_ls_R_factor_gt 0.0325
_refine_ls_shift/su_max 0.001
_refine_ls_shift/su_mean 0.000
_refine_ls_structure_factor_coef Fsqd
_refine_ls_weighting_details 'w=1/[\s^2^(Fo^2^)+(0.0425P)^2^+0.5006P] where P=(Fo^2^+2Fc^2^)/3'
_refine_ls_weighting_scheme calc
_refine_ls_wR_factor_gt 0.0818
_refine_ls_wR_factor_ref 0.0822
_reflns_Friedel_coverage 0.000
_reflns_number_gt 2456
_reflns_number_total 2520
_reflns_threshold_expression 'I > 2\s(I)'
_cod_data_source_file d2sc06758g2.cif
_cod_data_source_block LuZa063_YoBe_a
_cod_depositor_comments 'Adding full bibliography for 1568359--1568371.cif.'
_cod_database_code 1568360
_shelx_shelxl_version_number 2018/3
_shelx_space_group_comment
;
The symmetry employed for this shelxl refinement is uniquely defined
by the following loop, which should always be used as a source of
symmetry information in preference to the above space-group names.
They are only intended as comments.
;
_oxdiff_exptl_absorpt_empirical_full_min 0.748
_oxdiff_exptl_absorpt_empirical_full_max 1.579
_oxdiff_exptl_absorpt_empirical_details
;
Empirical correction (ABSPACK) includes:
- Absorption correction using spherical harmonics
- Frame scaling
;

loop_
_space_group_symop_operation_xyz
'x, y, z'
'-x, -y, -z'

loop_
_atom_site_label
_atom_site_type_symbol
_atom_site_fract_x
_atom_site_fract_y
_atom_site_fract_z
_atom_site_U_iso_or_equiv
_atom_site_adp_type
_atom_site_occupancy
_atom_site_site_symmetry_order
_atom_site_calc_flag
_atom_site_refinement_flags_posn
_atom_site_refinement_flags_adp
_atom_site_refinement_flags_occupancy
_atom_site_disorder_assembly
_atom_site_disorder_group
S1 S 0.53844(5) 0.89924(5) 0.75338(4) 0.01715(12) Uani 1 1 d . . . . .
F1 F 0.39033(14) 0.82152(12) 0.45611(11) 0.0212(2) Uani 1 1 d . . . . .
O1 O 0.4120(2) 0.99445(17) 0.73929(16) 0.0287(3) Uani 1 1 d . . . . .
N1 N 0.4601(2) 0.71984(18) 0.78231(15) 0.0197(3) Uani 1 1 d . . . . .
C1 C 0.5152(2) 0.79359(19) 0.57284(17) 0.0144(3) Uani 1 1 d . . . . .
F2 F 0.67853(13) 0.81628(12) 0.55700(11) 0.0187(2) Uani 1 1 d . . . . .
S2 S 0.42265(5) 0.60341(4) 0.63140(4) 0.01314(11) Uani 1 1 d . . . . .
O2 O 0.73513(19) 0.98402(17) 0.84561(15) 0.0297(3) Uani 1 1 d . . . . .
N2 N 0.1641(2) 0.39446(19) 0.86382(16) 0.0221(3) Uani 1 1 d . . . . .
C2 C 0.0663(2) 0.4772(2) 0.78105(17) 0.0168(3) Uani 1 1 d . . . . .
H2 H -0.012680 0.439953 0.679803 0.020 Uiso 1 1 calc R U . . .
O3 O 0.22445(16) 0.52416(16) 0.54060(13) 0.0212(3) Uani 1 1 d . . . . .
N3 N 0.0982(2) 0.62188(17) 0.86468(16) 0.0182(3) Uani 1 1 d . . . . .
C3 C 0.2205(3) 0.6315(2) 1.00465(19) 0.0220(4) Uani 1 1 d . . . . .
H3 H 0.267325 0.721157 1.086087 0.026 Uiso 1 1 calc R U . . .
O4 O 0.54192(17) 0.50056(14) 0.65428(12) 0.0182(3) Uani 1 1 d . . . . .
C4 C 0.2614(3) 0.4882(2) 1.00389(18) 0.0236(4) Uani 1 1 d . . . . .
H4 H 0.342196 0.458193 1.085005 0.028 Uiso 1 1 calc R U . . .
C6 C 0.0637(3) 0.1553(2) 0.6610(2) 0.0262(4) Uani 1 1 d . . . . .
H6A H 0.119556 0.236340 0.613676 0.039 Uiso 1 1 calc R U . A 1
H6B H -0.073054 0.136730 0.626388 0.039 Uiso 1 1 calc R U . A 1
H6C H 0.085788 0.051154 0.636675 0.039 Uiso 1 1 calc R U . A 1
C7 C 0.0257(3) 0.7527(2) 0.8116(2) 0.0278(4) Uani 1 1 d . . . . .
H7A H 0.129451 0.842845 0.809508 0.042 Uiso 1 1 calc R U . . .
H7B H -0.027682 0.794361 0.876996 0.042 Uiso 1 1 calc R U . . .
H7C H -0.073322 0.708794 0.712673 0.042 Uiso 1 1 calc R U . . .
C5 C 0.1538(13) 0.2189(8) 0.8236(6) 0.0244(12) Uani 0.58(2) 1 d . U P B 1
H5A H 0.079154 0.149762 0.869711 0.029 Uiso 0.58(2) 1 calc R U P B 1
H5AB H 0.283419 0.210629 0.861775 0.029 Uiso 0.58(2) 1 calc R U P B 1
C105 C 0.2073(16) 0.2476(13) 0.8083(10) 0.0266(17) Uani 0.42(2) 1 d . U P B 2
H10A H 0.333811 0.284558 0.803722 0.032 Uiso 0.42(2) 1 calc R U P B 2
H10B H 0.211934 0.173113 0.877615 0.032 Uiso 0.42(2) 1 calc R U P B 2

loop_
_atom_site_aniso_label
_atom_site_aniso_U_11
_atom_site_aniso_U_22
_atom_site_aniso_U_33
_atom_site_aniso_U_23
_atom_site_aniso_U_13
_atom_site_aniso_U_12
S1 0.0175(2) 0.0170(2) 0.0169(2) 0.00005(15) 0.00549(16) 0.00851(16)
F1 0.0201(5) 0.0243(5) 0.0182(5) 0.0106(4) 0.0028(4) 0.0097(4)
O1 0.0346(7) 0.0289(7) 0.0366(8) 0.0102(6) 0.0204(6) 0.0227(6)
N1 0.0273(8) 0.0210(7) 0.0132(6) 0.0032(5) 0.0091(6) 0.0102(6)
C1 0.0127(7) 0.0158(7) 0.0143(7) 0.0042(6) 0.0039(6) 0.0054(6)
F2 0.0148(4) 0.0200(5) 0.0220(5) 0.0027(4) 0.0095(4) 0.0044(4)
S2 0.01346(19) 0.01519(19) 0.00901(18) 0.00288(14) 0.00249(14) 0.00437(14)
O2 0.0226(7) 0.0291(7) 0.0252(7) -0.0097(6) 0.0036(5) 0.0031(5)
N2 0.0289(8) 0.0212(7) 0.0144(7) 0.0025(6) 0.0025(6) 0.0140(6)
C2 0.0166(7) 0.0223(8) 0.0119(7) 0.0045(6) 0.0043(6) 0.0086(6)
O3 0.0143(6) 0.0264(6) 0.0167(6) 0.0052(5) 0.0030(5) 0.0008(5)
N3 0.0180(7) 0.0184(7) 0.0200(7) 0.0041(6) 0.0080(6) 0.0081(5)
C3 0.0233(8) 0.0239(9) 0.0153(8) -0.0013(7) 0.0070(7) 0.0051(7)
O4 0.0248(6) 0.0174(6) 0.0122(5) 0.0035(4) 0.0040(5) 0.0108(5)
C4 0.0268(9) 0.0283(9) 0.0111(8) 0.0047(7) 0.0016(7) 0.0096(7)
C6 0.0294(9) 0.0176(8) 0.0282(9) -0.0013(7) 0.0078(8) 0.0094(7)
C7 0.0236(9) 0.0186(9) 0.0368(11) 0.0045(8) 0.0035(8) 0.0120(7)
C5 0.031(3) 0.020(2) 0.0245(17) 0.0068(13) 0.0093(16) 0.0143(19)
C105 0.028(3) 0.021(3) 0.030(2) 0.003(2) 0.006(2) 0.015(2)

loop_
_atom_type_symbol
_atom_type_description
_atom_type_scat_dispersion_real
_atom_type_scat_dispersion_imag
_atom_type_scat_source
C C 0.0181 0.0091 'International Tables Vol C Tables 4.2.6.8 and 6.1.1.4'
H H 0.0000 0.0000 'International Tables Vol C Tables 4.2.6.8 and 6.1.1.4'
N N 0.0311 0.0180 'International Tables Vol C Tables 4.2.6.8 and 6.1.1.4'
O O 0.0492 0.0322 'International Tables Vol C Tables 4.2.6.8 and 6.1.1.4'
F F 0.0727 0.0534 'International Tables Vol C Tables 4.2.6.8 and 6.1.1.4'
S S 0.3331 0.5567 'International Tables Vol C Tables 4.2.6.8 and 6.1.1.4'

loop_
_geom_angle_atom_site_label_1
_geom_angle_atom_site_label_2
_geom_angle_atom_site_label_3
_geom_angle
_geom_angle_site_symmetry_1
_geom_angle_site_symmetry_3
_geom_angle_publ_flag
O1 S1 O2 116.20(9) . . ?
O1 S1 N1 113.92(8) . . ?
O2 S1 N1 113.18(8) . . ?
O1 S1 C1 112.23(8) . . ?
O2 S1 C1 110.44(8) . . ?
N1 S1 C1 87.36(7) . . ?
O1 S1 S2 121.76(6) . . ?
O2 S1 S2 122.01(6) . . ?
N1 S1 S2 39.44(5) . . ?
C1 S1 S2 47.94(5) . . ?
S1 N1 S2 101.22(8) . . ?
F2 C1 F1 109.28(13) . . ?
F2 C1 S2 116.94(11) . . ?
F1 C1 S2 114.89(11) . . ?
F2 C1 S1 114.39(11) . . ?
F1 C1 S1 115.76(11) . . ?
S2 C1 S1 83.91(7) . . ?
O4 S2 O3 116.80(8) . . ?
O4 S2 N1 111.58(7) . . ?
O3 S2 N1 113.55(8) . . ?
O4 S2 C1 113.98(7) . . ?
O3 S2 C1 109.91(7) . . ?
N1 S2 C1 87.46(7) . . ?
O4 S2 S1 123.18(5) . . ?
O3 S2 S1 119.88(6) . . ?
N1 S2 S1 39.33(5) . . ?
C1 S2 S1 48.15(5) . . ?
C2 N2 C4 109.04(15) . . ?
C2 N2 C5 127.5(3) . . ?
C4 N2 C5 122.9(2) . . ?
C2 N2 C105 125.4(4) . . ?
C4 N2 C105 123.5(3) . . ?
N2 C2 N3 108.17(14) . . ?
N2 C2 H2 125.9 . . ?
N3 C2 H2 125.9 . . ?
C2 N3 C3 108.97(14) . . ?
C2 N3 C7 124.82(15) . . ?
C3 N3 C7 126.04(15) . . ?
C4 C3 N3 106.69(15) . . ?
C4 C3 H3 126.7 . . ?
N3 C3 H3 126.7 . . ?
C3 C4 N2 107.13(15) . . ?
C3 C4 H4 126.4 . . ?
N2 C4 H4 126.4 . . ?
C5 C6 H6A 109.5 . . ?
C5 C6 H6B 109.5 . . ?
H6A C6 H6B 109.5 . . ?
C5 C6 H6C 109.5 . . ?
H6A C6 H6C 109.5 . . ?
H6B C6 H6C 109.5 . . ?
N3 C7 H7A 109.5 . . ?
N3 C7 H7B 109.5 . . ?
H7A C7 H7B 109.5 . . ?
N3 C7 H7C 109.5 . . ?
H7A C7 H7C 109.5 . . ?
H7B C7 H7C 109.5 . . ?
N2 C5 C6 111.3(4) . . ?
N2 C5 H5A 109.4 . . ?
C6 C5 H5A 109.4 . . ?
N2 C5 H5AB 109.4 . . ?
C6 C5 H5AB 109.4 . . ?
H5A C5 H5AB 108.0 . . ?
C6 C105 N2 112.1(5) . . ?
C6 C105 H10A 109.2 . . ?
N2 C105 H10A 109.2 . . ?
C6 C105 H10B 109.2 . . ?
N2 C105 H10B 109.2 . . ?
H10A C105 H10B 107.9 . . ?

loop_
_geom_bond_atom_site_label_1
_geom_bond_atom_site_label_2
_geom_bond_distance
_geom_bond_site_symmetry_2
_geom_bond_publ_flag
S1 O1 1.4350(12) . ?
S1 O2 1.4407(14) . ?
S1 N1 1.6029(15) . ?
S1 C1 1.8581(16) . ?
S1 S2 2.4805(5) . ?
F1 C1 1.3332(18) . ?
N1 S2 1.6066(14) . ?
C1 F2 1.3283(18) . ?
C1 S2 1.8522(16) . ?
S2 O4 1.4377(12) . ?
S2 O3 1.4402(12) . ?
N2 C2 1.327(2) . ?
N2 C4 1.374(2) . ?
N2 C5 1.496(6) . ?
N2 C105 1.497(9) . ?
C2 N3 1.335(2) . ?
C2 H2 0.9500 . ?
N3 C3 1.375(2) . ?
N3 C7 1.461(2) . ?
C3 C4 1.356(3) . ?
C3 H3 0.9500 . ?
C4 H4 0.9500 . ?
C6 C105 1.484(8) . ?
C6 C5 1.499(6) . ?
C6 H6A 0.9800 . ?
C6 H6B 0.9800 . ?
C6 H6C 0.9800 . ?
C7 H7A 0.9800 . ?
C7 H7B 0.9800 . ?
C7 H7C 0.9800 . ?
C5 H5A 0.9900 . ?
C5 H5AB 0.9900 . ?
C105 H10A 0.9900 . ?
C105 H10B 0.9900 . ?
